data_7234759
loop_
_publ_author_name
'Tai, Shih-Huang'
'Kuo, Ping-Chung'
'Hung, Ching-Che'
'Lin, Ying-Hsuan'
'Hwang, Tsong-Long'
'Lam, Sio Hong'
'Kuo, Daih-Huang'
'Wu, Jin-Bin'
'Hung, Hsin-Yi'
'Wu, Tian-Shung'

_publ_section_title
;
 Bioassay-guided purification of sesquiterpenoids from the fruiting bodies
 of Fomitopsis pinicola and their anti-inflammatory activity
;
_journal_issue 59
_journal_name_full 'RSC Advances'
_journal_page_first 34184
_journal_paper_doi 10.1039/C9RA05899K
_journal_volume 9
_journal_year 2019
_chemical_absolute_configuration unk
_chemical_compound_source 'Fomitopsis pinicola'
_chemical_formula_moiety 'C15 H18 O4'
_chemical_formula_sum 'C15 H18 O4'
_chemical_formula_weight 262.29
_chemical_name_systematic Fomitopin-A
_space_group_IT_number 19
_space_group_name_Hall 'P 2ac 2ab'
_space_group_name_H-M_alt 'P 21 21 21'
_symmetry_cell_setting orthorhombic
_symmetry_Int_Tables_number 19
_symmetry_space_group_name_Hall 'P 2ac 2ab'
_symmetry_space_group_name_H-M 'P 21 21 21'
_atom_sites_solution_hydrogens geom
_atom_sites_solution_primary direct
_atom_sites_solution_secondary difmap
_audit_creation_method SHELXL-97
_audit_update_record
;
2017-09-08 deposited with the CCDC.    2019-09-12 downloaded from the CCDC.
;
_cell_angle_alpha 90.00
_cell_angle_beta 90.00
_cell_angle_gamma 90.00
_cell_formula_units_Z 4
_cell_length_a 6.6564(2)
_cell_length_b 10.3704(3)
_cell_length_c 17.9622(6)
_cell_measurement_reflns_used 2350
_cell_measurement_temperature 150(2)
_cell_measurement_theta_max 72.0511
_cell_measurement_theta_min 4.2597
_cell_volume 1239.92(7)
_computing_cell_refinement
; 
CrysAlis RED, Oxford Diffraction Ltd., 
Version 1.171.32.29 (release 10-06-2008 CrysAlis171 .NET) 
(compiled Jun 10 2008,16:49:55) 
;
_computing_data_collection
; 
CrysAlis CCD, Oxford Diffraction Ltd., 
Version 1.171.32.29 (release 10-06-2008 CrysAlis171 .NET) 
(compiled Jun 10 2008,16:49:55) 
;
_computing_data_reduction
; 
CrysAlis RED, Oxford Diffraction Ltd., 
Version 1.171.32.29 (release 10-06-2008 CrysAlis171 .NET) 
(compiled Jun 10 2008,16:49:55) 
;
_computing_molecular_graphics 'Bruker SHELXTL'
_computing_publication_material 'Bruker SHELXTL'
_computing_structure_refinement 'SHELXL-97 (Sheldrick, 2008)'
_computing_structure_solution 'SHELXS-97 (Sheldrick, 2008)'
_diffrn_ambient_temperature 150(2)
_diffrn_measured_fraction_theta_full 0.983
_diffrn_measured_fraction_theta_max 0.983
_diffrn_measurement_device_type 'CCD detector'
_diffrn_measurement_method '\w scans'
_diffrn_radiation_monochromator graphite
_diffrn_radiation_probe x-ray
_diffrn_radiation_type CuK\a
_diffrn_radiation_wavelength 1.54178
_diffrn_reflns_av_R_equivalents 0.0183
_diffrn_reflns_av_sigmaI/netI 0.0339
_diffrn_reflns_limit_h_max 5
_diffrn_reflns_limit_h_min -7
_diffrn_reflns_limit_k_max 12
_diffrn_reflns_limit_k_min -12
_diffrn_reflns_limit_l_max 21
_diffrn_reflns_limit_l_min -21
_diffrn_reflns_number 4664
_diffrn_reflns_theta_full 72.19
_diffrn_reflns_theta_max 72.19
_diffrn_reflns_theta_min 4.92
_diffrn_source 'fine-focus sealed tube'
_exptl_absorpt_coefficient_mu 0.831
_exptl_absorpt_correction_T_max 1.00000
_exptl_absorpt_correction_T_min 0.96185
_exptl_absorpt_correction_type multi-scan
_exptl_absorpt_process_details
; 
CrysAlisPro, Agilent Technologies, 
Version 1.171.35.21 (release 20-01-2012 CrysAlis171 .NET) 
(compiled Jan 23 2012,18:06:46) 
Empirical absorption correction using spherical harmonics, 
 implemented in SCALE3 ABSPACK scaling algorithm. 
;
_exptl_crystal_colour colorless
_exptl_crystal_density_diffrn 1.405
_exptl_crystal_density_method 'not measured'
_exptl_crystal_description parallelepiped
_exptl_crystal_F_000 560
_exptl_crystal_recrystallization_method 'Re-crystallisation from solvent'
_exptl_crystal_size_max 0.45
_exptl_crystal_size_mid 0.36
_exptl_crystal_size_min 0.32
_refine_diff_density_max 0.216
_refine_diff_density_min -0.192
_refine_diff_density_rms 0.042
_refine_ls_abs_structure_details 'Flack H D (1983), Acta Cryst. A39, 876-881'
_refine_ls_abs_structure_Flack 0.0(2)
_refine_ls_extinction_method none
_refine_ls_goodness_of_fit_ref 1.022
_refine_ls_hydrogen_treatment mixed
_refine_ls_matrix_type full
_refine_ls_number_parameters 180
_refine_ls_number_reflns 2382
_refine_ls_number_restraints 0
_refine_ls_restrained_S_all 1.022
_refine_ls_R_factor_all 0.0407
_refine_ls_R_factor_gt 0.0375
_refine_ls_shift/su_max 0.002
_refine_ls_shift/su_mean 0.000
_refine_ls_structure_factor_coef Fsqd
_refine_ls_weighting_details 'calc w=1/[\s^2^(Fo^2^)+(0.0601P)^2^+0.1655P] where P=(Fo^2^+2Fc^2^)/3'
_refine_ls_weighting_scheme calc
_refine_ls_wR_factor_gt 0.0975
_refine_ls_wR_factor_ref 0.1000
_reflns_number_gt 2235
_reflns_number_total 2382
_reflns_threshold_expression >2sigma(I)
_cod_data_source_file c9ra05899k2.cif
_cod_data_source_block fp54v9c
_cod_database_code 7234759

loop_
_symmetry_equiv_pos_as_xyz
'x, y, z'
'-x+1/2, -y, z+1/2'
'-x, y+1/2, -z+1/2'
'x+1/2, -y+1/2, -z'

loop_
_atom_site_label
_atom_site_type_symbol
_atom_site_fract_x
_atom_site_fract_y
_atom_site_fract_z
_atom_site_U_iso_or_equiv
_atom_site_adp_type
_atom_site_occupancy
_atom_site_symmetry_multiplicity
_atom_site_calc_flag
_atom_site_refinement_flags
O1 O 0.6877(2) 0.78388(13) 0.69639(8) 0.0224(3) Uani 1 1 d .
O2 O 0.7083(2) 0.97800(14) 0.74410(8) 0.0276(3) Uani 1 1 d .
O3 O 1.0173(2) 0.35810(13) 0.55864(8) 0.0248(3) Uani 1 1 d .
H3A H 1.154(5) 0.357(3) 0.5657(16) 0.053(8) Uiso 1 1 d .
O4 O 0.4059(2) 0.36146(15) 0.61392(9) 0.0283(3) Uani 1 1 d .
H4A H 0.393(6) 0.380(3) 0.669(2) 0.079(11) Uiso 1 1 d .
C1 C 0.7728(3) 0.90403(18) 0.69813(11) 0.0205(4) Uani 1 1 d .
C2 C 0.9354(3) 0.92696(18) 0.64163(10) 0.0194(4) Uani 1 1 d .
C3 C 1.0704(3) 1.04424(18) 0.65252(11) 0.0230(4) Uani 1 1 d .
H3B H 1.0939 1.0612 0.7060 0.028 Uiso 1 1 calc R
H3C H 1.0108 1.1220 0.6294 0.028 Uiso 1 1 calc R
C4 C 1.2689(3) 1.00481(19) 0.61254(12) 0.0252(4) Uani 1 1 d .
H4B H 1.3860 1.0226 0.6450 0.030 Uiso 1 1 calc R
H4C H 1.2850 1.0541 0.5657 0.030 Uiso 1 1 calc R
C5 C 1.2538(3) 0.85765(18) 0.59568(11) 0.0223(4) Uani 1 1 d .
H5A H 1.2187 0.8422 0.5429 0.027 Uiso 1 1 calc R
H5B H 1.3818 0.8132 0.6071 0.027 Uiso 1 1 calc R
C6 C 1.0847(3) 0.81207(17) 0.64783(10) 0.0187(4) Uani 1 1 d .
C7 C 0.9728(3) 0.68977(17) 0.63101(10) 0.0186(4) Uani 1 1 d .
C8 C 0.7741(3) 0.68311(17) 0.65407(10) 0.0195(4) Uani 1 1 d .
C9 C 0.6543(3) 0.57694(19) 0.64150(10) 0.0205(4) Uani 1 1 d .
H9A H 0.5174 0.5779 0.6564 0.025 Uiso 1 1 calc R
C10 C 0.7345(3) 0.46815(18) 0.60693(10) 0.0201(4) Uani 1 1 d .
C11 C 0.9380(3) 0.46981(18) 0.58803(10) 0.0198(4) Uani 1 1 d .
C12 C 1.0528(3) 0.57990(18) 0.59789(10) 0.0195(4) Uani 1 1 d .
H12A H 1.1887 0.5804 0.5817 0.023 Uiso 1 1 calc R
C13 C 0.8305(3) 0.9360(2) 0.56461(11) 0.0246(4) Uani 1 1 d .
H13A H 0.7387 1.0098 0.5643 0.037 Uiso 1 1 calc R
H13B H 0.7546 0.8566 0.5553 0.037 Uiso 1 1 calc R
H13C H 0.9321 0.9471 0.5256 0.037 Uiso 1 1 calc R
C14 C 1.1700(3) 0.80135(19) 0.72772(11) 0.0223(4) Uani 1 1 d .
H14A H 1.2636 0.7286 0.7303 0.033 Uiso 1 1 calc R
H14B H 1.0595 0.7875 0.7629 0.033 Uiso 1 1 calc R
H14C H 1.2408 0.8812 0.7405 0.033 Uiso 1 1 calc R
C15 C 0.6107(3) 0.34722(19) 0.59432(12) 0.0232(4) Uani 1 1 d .
H15A H 0.6195 0.3228 0.5411 0.028 Uiso 1 1 calc R
H15B H 0.6692 0.2760 0.6239 0.028 Uiso 1 1 calc R

loop_
_atom_site_aniso_label
_atom_site_aniso_U_11
_atom_site_aniso_U_22
_atom_site_aniso_U_33
_atom_site_aniso_U_23
_atom_site_aniso_U_13
_atom_site_aniso_U_12
O1 0.0199(7) 0.0216(7) 0.0256(7) -0.0051(6) 0.0052(5) -0.0011(6)
O2 0.0262(7) 0.0254(7) 0.0313(7) -0.0083(6) 0.0067(6) -0.0003(6)
O3 0.0217(7) 0.0210(7) 0.0319(8) -0.0072(6) 0.0014(6) 0.0026(6)
O4 0.0208(7) 0.0314(8) 0.0326(8) -0.0061(6) 0.0025(6) -0.0048(6)
C1 0.0179(9) 0.0208(9) 0.0227(9) -0.0020(7) -0.0022(7) 0.0029(7)
C2 0.0203(9) 0.0182(9) 0.0198(9) -0.0004(7) 0.0000(7) 0.0028(8)
C3 0.0237(10) 0.0199(9) 0.0254(10) 0.0005(7) 0.0001(8) 0.0018(8)
C4 0.0237(10) 0.0239(10) 0.0281(10) 0.0013(8) 0.0010(8) -0.0030(8)
C5 0.0191(10) 0.0230(10) 0.0250(10) 0.0001(7) 0.0017(8) -0.0003(8)
C6 0.0170(9) 0.0201(9) 0.0190(9) 0.0003(7) 0.0016(8) 0.0018(8)
C7 0.0199(10) 0.0192(9) 0.0166(8) 0.0020(7) -0.0008(7) 0.0004(7)
C8 0.0212(10) 0.0200(9) 0.0172(8) -0.0011(7) 0.0005(7) 0.0032(8)
C9 0.0171(9) 0.0232(10) 0.0213(9) 0.0010(7) -0.0004(7) 0.0021(8)
C10 0.0222(9) 0.0202(9) 0.0180(8) 0.0011(7) -0.0021(7) -0.0005(8)
C11 0.0229(9) 0.0190(9) 0.0177(9) -0.0004(7) -0.0004(7) 0.0046(8)
C12 0.0164(9) 0.0236(9) 0.0183(9) 0.0016(7) 0.0009(7) 0.0038(8)
C13 0.0244(10) 0.0250(10) 0.0245(10) 0.0021(8) -0.0022(8) 0.0029(8)
C14 0.0214(9) 0.0200(9) 0.0254(10) 0.0005(8) -0.0020(8) 0.0004(8)
C15 0.0215(10) 0.0209(10) 0.0270(10) -0.0039(8) -0.0008(8) 0.0004(8)

loop_
_atom_type_symbol
_atom_type_description
_atom_type_scat_dispersion_real
_atom_type_scat_dispersion_imag
_atom_type_scat_source
C C 0.0181 0.0091 'International Tables Vol C Tables 4.2.6.8 and 6.1.1.4'
H H 0.0000 0.0000 'International Tables Vol C Tables 4.2.6.8 and 6.1.1.4'
O O 0.0492 0.0322 'International Tables Vol C Tables 4.2.6.8 and 6.1.1.4'

loop_
_geom_angle_atom_site_label_1
_geom_angle_atom_site_label_2
_geom_angle_atom_site_label_3
_geom_angle
C1 O1 C8 121.08(15)
C11 O3 H3A 109.7(18)
C15 O4 H4A 110(2)
O2 C1 O1 116.57(17)
O2 C1 C2 128.17(18)
O1 C1 C2 115.26(15)
C1 C2 C3 117.65(16)
C1 C2 C6 106.89(15)
C3 C2 C6 103.02(15)
C1 C2 C13 106.71(15)
C3 C2 C13 109.35(15)
C6 C2 C13 113.40(15)
C2 C3 C4 103.37(15)
C2 C3 H3B 111.1
C4 C3 H3B 111.1
C2 C3 H3C 111.1
C4 C3 H3C 111.1
H3B C3 H3C 109.1
C3 C4 C5 106.95(16)
C3 C4 H4B 110.3
C5 C4 H4B 110.3
C3 C4 H4C 110.3
C5 C4 H4C 110.3
H4B C4 H4C 108.6
C6 C5 C4 103.27(16)
C6 C5 H5A 111.1
C4 C5 H5A 111.1
C6 C5 H5B 111.1
C4 C5 H5B 111.1
H5A C5 H5B 109.1
C7 C6 C5 120.00(16)
C7 C6 C2 108.40(15)
C5 C6 C2 100.87(14)
C7 C6 C14 107.94(15)
C5 C6 C14 108.54(15)
C2 C6 C14 110.85(15)
C12 C7 C8 116.86(17)
C12 C7 C6 126.00(17)
C8 C7 C6 117.06(16)
C9 C8 C7 122.84(17)
C9 C8 O1 116.30(17)
C7 C8 O1 120.74(16)
C8 C9 C10 119.87(17)
C8 C9 H9A 120.1
C10 C9 H9A 120.1
C11 C10 C9 118.02(17)
C11 C10 C15 120.04(17)
C9 C10 C15 121.82(17)
C12 C11 O3 122.02(17)
C12 C11 C10 120.95(17)
O3 C11 C10 117.03(17)
C11 C12 C7 121.21(17)
C11 C12 H12A 119.4
C7 C12 H12A 119.4
C2 C13 H13A 109.5
C2 C13 H13B 109.5
H13A C13 H13B 109.5
C2 C13 H13C 109.5
H13A C13 H13C 109.5
H13B C13 H13C 109.5
C6 C14 H14A 109.5
C6 C14 H14B 109.5
H14A C14 H14B 109.5
C6 C14 H14C 109.5
H14A C14 H14C 109.5
H14B C14 H14C 109.5
O4 C15 C10 113.56(16)
O4 C15 H15A 108.9
C10 C15 H15A 108.9
O4 C15 H15B 108.9
C10 C15 H15B 108.9
H15A C15 H15B 107.7

loop_
_geom_bond_atom_site_label_1
_geom_bond_atom_site_label_2
_geom_bond_distance
O1 C1 1.369(2)
O1 C8 1.415(2)
O2 C1 1.206(2)
O3 C11 1.378(2)
O3 H3A 0.92(3)
O4 C15 1.416(2)
O4 H4A 1.00(4)
C1 C2 1.503(3)
C2 C3 1.525(3)
C2 C6 1.556(3)
C2 C13 1.552(3)
C3 C4 1.559(3)
C3 H3B 0.9900
C3 H3C 0.9900
C4 C5 1.559(3)
C4 H4B 0.9900
C4 H4C 0.9900
C5 C6 1.539(2)
C5 H5A 0.9900
C5 H5B 0.9900
C6 C7 1.502(3)
C6 C14 1.547(3)
C7 C12 1.391(3)
C7 C8 1.388(3)
C8 C9 1.378(3)
C9 C10 1.394(3)
C9 H9A 0.9500
C10 C11 1.396(3)
C10 C15 1.518(3)
C11 C12 1.385(3)
C12 H12A 0.9500
C13 H13A 0.9800
C13 H13B 0.9800
C13 H13C 0.9800
C14 H14A 0.9800
C14 H14B 0.9800
C14 H14C 0.9800
C15 H15A 0.9900
C15 H15B 0.9900
